data_4518341
loop_
_publ_author_name
'Nguyen, Kevin'
'Clement, Helen A.'
'Bernier, Louise'
'Coe, Jotham W.'
'Farrell, William'
'Helal, Christopher J.'
'Reese, Matthew R.'
'Sach, Neal W.'
'Lee, Jack C.'
'Hall, Dennis G.'

_publ_section_title
;
 Catalytic Enantioselective Synthesis of a cis-\b-Boronyl
 Cyclobutylcarboxyester Scaffold and Its Highly Diastereoselective
 Nickel/Photoredox Dual-Catalyzed Csp3--Csp2 Cross-Coupling to Access
 Elusive trans-\b-Aryl/Heteroaryl Cyclobutylcarboxyesters
;
_journal_name_full 'ACS Catalysis'
_journal_page_first 404
_journal_page_last 413
_journal_paper_doi 10.1021/acscatal.0c04520
_journal_year 2020
_chemical_formula_moiety 'C12 H14 O2'
_chemical_formula_sum 'C12 H14 O2'
_chemical_formula_weight 190.23
_space_group_crystal_system monoclinic
_space_group_IT_number 15
_space_group_name_Hall '-C 2yc'
_space_group_name_H-M_alt 'C 1 2/c 1'
_atom_sites_solution_hydrogens mixed
_atom_sites_solution_primary dual
_audit_creation_method SHELXL-2018/3
_cell_angle_alpha 90
_cell_angle_beta 110.663(4)
_cell_angle_gamma 90
_cell_formula_units_Z 8
_cell_length_a 15.2075(9)
_cell_length_b 6.9155(4)
_cell_length_c 20.9784(11)
_cell_measurement_reflns_used 2775
_cell_measurement_temperature 173(2)
_cell_measurement_theta_max 71.68
_cell_measurement_theta_min 4.51
_cell_volume 2064.3(2)
_computing_cell_refinement 'Bruker SAINT'
_computing_data_collection 'Bruker APEX2'
_computing_data_reduction 'Bruker SAINT'
_computing_molecular_graphics 'Bruker SHELXTL'
_computing_publication_material 'Bruker SHELXTL'
_computing_structure_refinement 'SHELXL-2018/3 (Sheldrick, 2018)'
_computing_structure_solution 'SHELXT-2014/5 (Sheldrick, 2015)'
_diffrn_ambient_temperature 173(2)
_diffrn_measured_fraction_theta_full 0.999
_diffrn_measured_fraction_theta_max 0.996
_diffrn_measurement_device_type 'Bruker APEX-II CCD'
_diffrn_measurement_method '\f and \w scans'
_diffrn_radiation_type CuK\a
_diffrn_radiation_wavelength 1.54178
_diffrn_reflns_av_R_equivalents 0.0289
_diffrn_reflns_av_unetI/netI 0.0280
_diffrn_reflns_Laue_measured_fraction_full 0.999
_diffrn_reflns_Laue_measured_fraction_max 0.996
_diffrn_reflns_limit_h_max 17
_diffrn_reflns_limit_h_min -18
_diffrn_reflns_limit_k_max 8
_diffrn_reflns_limit_k_min -8
_diffrn_reflns_limit_l_max 25
_diffrn_reflns_limit_l_min -24
_diffrn_reflns_number 5971
_diffrn_reflns_point_group_measured_fraction_full 0.999
_diffrn_reflns_point_group_measured_fraction_max 0.996
_diffrn_reflns_theta_full 67.679
_diffrn_reflns_theta_max 72.443
_diffrn_reflns_theta_min 4.505
_exptl_absorpt_coefficient_mu 0.657
_exptl_absorpt_correction_T_max 0.9982
_exptl_absorpt_correction_T_min 0.8985
_exptl_absorpt_correction_type numerical
_exptl_absorpt_process_details
; 
 SADABS 2016/2: Krause, L., Herbst-Irmer, R., Sheldrick G.M. & Stalke D., 
 J. Appl. Cryst. 48 (2015) 3-10 
;
_exptl_crystal_colour colourless
_exptl_crystal_density_diffrn 1.224
_exptl_crystal_description plate
_exptl_crystal_F_000 816
_exptl_crystal_size_max 0.100
_exptl_crystal_size_mid 0.088
_exptl_crystal_size_min 0.037
_refine_diff_density_max 0.164
_refine_diff_density_min -0.167
_refine_diff_density_rms 0.037
_refine_ls_extinction_method none
_refine_ls_goodness_of_fit_ref 1.033
_refine_ls_hydrogen_treatment mixed
_refine_ls_matrix_type full
_refine_ls_number_parameters 153
_refine_ls_number_reflns 2045
_refine_ls_number_restraints 19
_refine_ls_restrained_S_all 1.031
_refine_ls_R_factor_all 0.0577
_refine_ls_R_factor_gt 0.0428
_refine_ls_shift/su_max 0.000
_refine_ls_shift/su_mean 0.000
_refine_ls_structure_factor_coef Fsqd
_refine_ls_weighting_details 'w=1/[\s^2^(Fo^2^)+(0.0612P)^2^+0.6410P] where P=(Fo^2^+2Fc^2^)/3'
_refine_ls_weighting_scheme calc
_refine_ls_wR_factor_gt 0.1106
_refine_ls_wR_factor_ref 0.1192
_reflns_Friedel_coverage 0.000
_reflns_number_gt 1572
_reflns_number_total 2045
_reflns_threshold_expression 'I > 2\s(I)'
_cod_data_source_file cs0c04520_si_004.cif
_cod_data_source_block dgh2003
_cod_original_sg_symbol_H-M 'C 2/c'
_cod_database_code 4518341
_shelx_shelxl_version_number 2018/3
_shelx_space_group_comment
; 
The symmetry employed for this shelxl refinement is uniquely defined 
by the following loop, which should always be used as a source of 
symmetry information in preference to the above space-group names. 
They are only intended as comments. 
;
_shelx_estimated_absorpt_t_min 0.937
_shelx_estimated_absorpt_t_max 0.976

loop_
_space_group_symop_operation_xyz
'x, y, z'
'-x, y, -z+1/2'
'x+1/2, y+1/2, z'
'-x+1/2, y+1/2, -z+1/2'
'-x, -y, -z'
'x, -y, z-1/2'
'-x+1/2, -y+1/2, -z'
'x+1/2, -y+1/2, z-1/2'

loop_
_atom_site_label
_atom_site_type_symbol
_atom_site_fract_x
_atom_site_fract_y
_atom_site_fract_z
_atom_site_U_iso_or_equiv
_atom_site_adp_type
_atom_site_occupancy
_atom_site_site_symmetry_order
_atom_site_calc_flag
_atom_site_refinement_flags_posn
_atom_site_refinement_flags_adp
_atom_site_refinement_flags_occupancy
_atom_site_disorder_assembly
_atom_site_disorder_group
O1 O 0.5543(8) 0.9812(13) 0.5913(4) 0.079(3) Uani 0.52(2) 1 d D . P A 1
H1O H 0.555(3) 1.059(7) 0.5539(19) 0.075(11) Uiso 0.52(2) 1 d D U P A 1
O2 O 0.4558(8) 0.7975(9) 0.5153(4) 0.067(2) Uani 0.52(2) 1 d . . P A 1
O1B O 0.4386(6) 0.8107(13) 0.5194(5) 0.068(2) Uani 0.48(2) 1 d D . P A 2
H1OB H 0.438(4) 0.903(7) 0.485(2) 0.075(11) Uiso 0.48(2) 1 d D U P A 2
O2B O 0.5718(5) 0.9444(17) 0.5789(5) 0.066(2) Uani 0.48(2) 1 d . . P A 2
C1 C 0.50713(11) 0.8268(2) 0.57365(7) 0.0338(3) Uani 1 1 d . . . . .
C2 C 0.51169(10) 0.6912(2) 0.63009(7) 0.0319(3) Uani 1 1 d . . . . .
H2A H 0.467775 0.735171 0.653129 0.038 Uiso 1 1 calc R U . . .
C3 C 0.60855(10) 0.6400(2) 0.68413(7) 0.0313(3) Uani 1 1 d . . . . .
H3 H 0.658010 0.648802 0.663046 0.038 Uiso 1 1 calc R U . . .
C4 C 0.57397(12) 0.4282(2) 0.68052(8) 0.0414(4) Uani 1 1 d . . . . .
H4A H 0.620136 0.331799 0.676963 0.050 Uiso 1 1 calc R U . . .
H4B H 0.550198 0.393386 0.717277 0.050 Uiso 1 1 calc R U . . .
C5 C 0.49583(13) 0.4741(2) 0.61205(8) 0.0451(4) Uani 1 1 d . . . . .
H5A H 0.432980 0.426238 0.608653 0.054 Uiso 1 1 calc R U . . .
H5B H 0.511101 0.435807 0.571687 0.054 Uiso 1 1 calc R U . . .
C6 C 0.64200(9) 0.7425(2) 0.75177(7) 0.0313(3) Uani 1 1 d . . . . .
C7 C 0.61959(10) 0.9340(2) 0.75794(7) 0.0349(4) Uani 1 1 d . . . . .
H7 H 0.580815 1.002374 0.718844 0.042 Uiso 1 1 calc R U . . .
C8 C 0.65311(11) 1.0276(2) 0.82064(8) 0.0402(4) Uani 1 1 d . . . . .
H8 H 0.636625 1.158851 0.823657 0.048 Uiso 1 1 calc R U . . .
C9 C 0.71020(11) 0.9328(3) 0.87891(8) 0.0419(4) Uani 1 1 d . . . . .
C10 C 0.73181(11) 0.7412(3) 0.87267(8) 0.0438(4) Uani 1 1 d . . . . .
H10 H 0.770117 0.672743 0.911914 0.053 Uiso 1 1 calc R U . . .
C11 C 0.69874(10) 0.6464(2) 0.81030(8) 0.0387(4) Uani 1 1 d . . . . .
H11 H 0.714932 0.514853 0.807470 0.046 Uiso 1 1 calc R U . . .
C12 C 0.74729(15) 1.0378(3) 0.94644(9) 0.0614(6) Uani 1 1 d . . . . .
H12A H 0.725472 1.164550 0.940709 0.074 Uiso 0.5 1 calc R U P . .
H12B H 0.726552 0.975515 0.977825 0.074 Uiso 0.5 1 calc R U P . .
H12C H 0.812633 1.037818 0.962293 0.074 Uiso 0.5 1 calc R U P . .
H12D H 0.784299 0.954038 0.979842 0.074 Uiso 0.5 1 calc R U P . .
H12E H 0.783219 1.143074 0.942726 0.074 Uiso 0.5 1 calc R U P . .
H12F H 0.697139 1.080770 0.958258 0.074 Uiso 0.5 1 calc R U P . .

loop_
_atom_site_aniso_label
_atom_site_aniso_U_11
_atom_site_aniso_U_22
_atom_site_aniso_U_33
_atom_site_aniso_U_23
_atom_site_aniso_U_13
_atom_site_aniso_U_12
O1 0.140(6) 0.045(3) 0.031(2) 0.0047(18) 0.005(3) -0.049(3)
O2 0.126(6) 0.031(2) 0.027(2) -0.0012(16) 0.005(3) -0.032(3)
O1B 0.044(3) 0.090(5) 0.046(4) 0.031(3) -0.0130(18) -0.022(2)
O2B 0.042(3) 0.079(5) 0.051(4) 0.034(3) -0.014(2) -0.026(2)
C1 0.0398(8) 0.0287(7) 0.0297(8) -0.0006(6) 0.0083(6) -0.0008(6)
C2 0.0349(7) 0.0312(7) 0.0292(7) 0.0007(6) 0.0106(6) -0.0009(6)
C3 0.0339(7) 0.0303(8) 0.0311(8) 0.0039(6) 0.0131(6) 0.0045(6)
C4 0.0550(10) 0.0293(8) 0.0419(9) 0.0051(6) 0.0197(7) 0.0052(7)
C5 0.0609(11) 0.0326(8) 0.0383(9) -0.0004(7) 0.0132(8) -0.0081(7)
C6 0.0285(6) 0.0346(8) 0.0310(8) 0.0054(6) 0.0106(5) -0.0001(6)
C7 0.0376(8) 0.0333(8) 0.0310(8) 0.0056(6) 0.0088(6) -0.0027(6)
C8 0.0445(8) 0.0360(8) 0.0388(9) -0.0010(6) 0.0132(7) -0.0077(7)
C9 0.0366(8) 0.0558(11) 0.0315(8) -0.0018(7) 0.0100(6) -0.0120(7)
C10 0.0344(8) 0.0596(11) 0.0323(8) 0.0107(7) 0.0055(6) 0.0024(7)
C11 0.0357(8) 0.0424(9) 0.0364(8) 0.0086(7) 0.0106(6) 0.0077(6)
C12 0.0642(12) 0.0781(14) 0.0350(10) -0.0092(9) 0.0091(8) -0.0174(10)

loop_
_atom_type_symbol
_atom_type_description
_atom_type_scat_dispersion_real
_atom_type_scat_dispersion_imag
_atom_type_scat_source
C C 0.0181 0.0091 'International Tables Vol C Tables 4.2.6.8 and 6.1.1.4'
H H 0.0000 0.0000 'International Tables Vol C Tables 4.2.6.8 and 6.1.1.4'
O O 0.0492 0.0322 'International Tables Vol C Tables 4.2.6.8 and 6.1.1.4'

loop_
_geom_angle_atom_site_label_1
_geom_angle_atom_site_label_2
_geom_angle_atom_site_label_3
_geom_angle
_geom_angle_site_symmetry_1
_geom_angle_site_symmetry_3
_geom_angle_publ_flag
O1B C1 O2B 121.1(6) . . ?
O2 C1 O1 122.1(5) . . ?
O2 C1 C2 121.9(4) . . ?
O1B C1 C2 117.2(5) . . ?
O2B C1 C2 121.5(4) . . ?
O1 C1 C2 115.8(4) . . ?
C1 C2 C5 117.15(13) . . ?
C1 C2 C3 119.34(12) . . ?
C5 C2 C3 89.03(11) . . ?
C6 C3 C4 119.19(13) . . ?
C6 C3 C2 119.98(12) . . ?
C4 C3 C2 87.80(11) . . ?
C5 C4 C3 89.29(11) . . ?
C4 C5 C2 88.25(11) . . ?
C7 C6 C11 118.00(14) . . ?
C7 C6 C3 121.75(13) . . ?
C11 C6 C3 120.23(14) . . ?
C6 C7 C8 120.86(14) . . ?
C9 C8 C7 121.30(16) . . ?
C10 C9 C8 117.69(15) . . ?
C10 C9 C12 121.74(16) . . ?
C8 C9 C12 120.56(17) . . ?
C9 C10 C11 121.46(15) . . ?
C10 C11 C6 120.68(16) . . ?

loop_
_geom_bond_atom_site_label_1
_geom_bond_atom_site_label_2
_geom_bond_distance
_geom_bond_site_symmetry_2
_geom_bond_publ_flag
O1 C1 1.267(7) . ?
O2 C1 1.215(7) . ?
O1B C1 1.248(7) . ?
O2B C1 1.250(8) . ?
C1 C2 1.493(2) . ?
C2 C5 1.546(2) . ?
C2 C3 1.5498(18) . ?
C3 C6 1.505(2) . ?
C3 C4 1.549(2) . ?
C4 C5 1.540(2) . ?
C6 C7 1.385(2) . ?
C6 C11 1.395(2) . ?
C7 C8 1.391(2) . ?
C8 C9 1.389(2) . ?
C9 C10 1.383(3) . ?
C9 C12 1.513(2) . ?
C10 C11 1.389(2) . ?

loop_
_geom_torsion_atom_site_label_1
_geom_torsion_atom_site_label_2
_geom_torsion_atom_site_label_3
_geom_torsion_atom_site_label_4
_geom_torsion
_geom_torsion_site_symmetry_1
_geom_torsion_site_symmetry_2
_geom_torsion_site_symmetry_3
_geom_torsion_site_symmetry_4
_geom_torsion_publ_flag
O2 C1 C2 C5 32.2(7) . . . . ?
O1B C1 C2 C5 48.3(6) . . . . ?
O2B C1 C2 C5 -127.8(8) . . . . ?
O1 C1 C2 C5 -153.2(7) . . . . ?
O2 C1 C2 C3 137.7(7) . . . . ?
O1B C1 C2 C3 153.8(6) . . . . ?
O2B C1 C2 C3 -22.3(8) . . . . ?
O1 C1 C2 C3 -47.7(7) . . . . ?
C1 C2 C3 C6 98.56(16) . . . . ?
C5 C2 C3 C6 -140.50(14) . . . . ?
C1 C2 C3 C4 -138.66(14) . . . . ?
C5 C2 C3 C4 -17.73(12) . . . . ?
C6 C3 C4 C5 141.26(14) . . . . ?
C2 C3 C4 C5 17.80(12) . . . . ?
C3 C4 C5 C2 -17.84(12) . . . . ?
C1 C2 C5 C4 140.66(14) . . . . ?
C3 C2 C5 C4 17.83(12) . . . . ?
C4 C3 C6 C7 -139.15(15) . . . . ?
C2 C3 C6 C7 -33.4(2) . . . . ?
C4 C3 C6 C11 42.2(2) . . . . ?
C2 C3 C6 C11 147.93(14) . . . . ?
C11 C6 C7 C8 0.3(2) . . . . ?
C3 C6 C7 C8 -178.42(14) . . . . ?
C6 C7 C8 C9 0.2(2) . . . . ?
C7 C8 C9 C10 -0.7(2) . . . . ?
C7 C8 C9 C12 179.00(15) . . . . ?
C8 C9 C10 C11 0.8(2) . . . . ?
C12 C9 C10 C11 -178.97(16) . . . . ?
C9 C10 C11 C6 -0.3(3) . . . . ?
C7 C6 C11 C10 -0.2(2) . . . . ?
C3 C6 C11 C10 178.47(13) . . . . ?
